data_7239175
loop_
_publ_author_name
'Mamane, Victor'
'Chamas, Zein'
'Aubert, Emmanuel'
'Fort, Yves'

_publ_section_title
;
 Ag2O mediated N-demethylation and oxidative opening of
 indenopyrido[2,1-a]isoindolones. Efficient access to polysubstituted
 1-azafluorenones
;
_journal_issue 41
_journal_name_full 'RSC Advances'
_journal_page_first 19110
_journal_paper_doi 10.1039/c3ra43278e
_journal_volume 3
_journal_year 2013
_chemical_formula_moiety 'C20 H13 N O3'
_chemical_formula_sum 'C20 H13 N O3'
_chemical_formula_weight 315.31
_space_group_IT_number 33
_space_group_name_Hall 'P 2c -2n'
_space_group_name_H-M_alt 'P n a 21'
_symmetry_cell_setting orthorhombic
_symmetry_space_group_name_H-M 'P n a 21'
_atom_sites_solution_hydrogens difmap
_atom_sites_solution_primary direct
_atom_sites_solution_secondary difmap
_audit_creation_method SHELXL-97
_cell_angle_alpha 90.00
_cell_angle_beta 90.00
_cell_angle_gamma 90.00
_cell_formula_units_Z 4
_cell_length_a 23.2721(5)
_cell_length_b 3.89850(10)
_cell_length_c 16.3943(3)
_cell_measurement_reflns_used 6377
_cell_measurement_temperature 110(2)
_cell_measurement_theta_max 76.2851
_cell_measurement_theta_min 3.2947
_cell_volume 1487.39(6)
_computing_cell_refinement
;
CrysAlisPro, Agilent Technologies,
Version 1.171.35.21 (release 20-01-2012 CrysAlis171 .NET)
(compiled Jan 23 2012,18:06:46)
;
_computing_data_collection
;
CrysAlisPro, Agilent Technologies,
Version 1.171.35.21 (release 20-01-2012 CrysAlis171 .NET)
(compiled Jan 23 2012,18:06:46)
;
_computing_data_reduction
;
CrysAlisPro, Agilent Technologies,
Version 1.171.35.21 (release 20-01-2012 CrysAlis171 .NET)
(compiled Jan 23 2012,18:06:46)
;
_computing_structure_refinement 'SHELXL-97 (Sheldrick, 1997)'
_computing_structure_solution 'SIR_92 (Altomare et al., 1994)'
_diffrn_ambient_temperature 109.8(3)
_diffrn_detector_area_resol_mean 10.4508
_diffrn_measured_fraction_theta_full 0.999
_diffrn_measured_fraction_theta_max 1.000
_diffrn_measurement_device_type 'SuperNova, Dual, Cu at zero, Atlas'
_diffrn_measurement_method 'omega scans'
_diffrn_radiation_monochromator mirror
_diffrn_radiation_source 'SuperNova (Cu) X-ray Source'
_diffrn_radiation_type 'Cu K\a'
_diffrn_radiation_wavelength 1.5418
_diffrn_reflns_av_R_equivalents 0.0124
_diffrn_reflns_av_sigmaI/netI 0.0303
_diffrn_reflns_limit_h_max 26
_diffrn_reflns_limit_h_min -28
_diffrn_reflns_limit_k_max 4
_diffrn_reflns_limit_k_min -4
_diffrn_reflns_limit_l_max 20
_diffrn_reflns_limit_l_min -20
_diffrn_reflns_number 8419
_diffrn_reflns_theta_full 76.48
_diffrn_reflns_theta_max 76.48
_diffrn_reflns_theta_min 3.80
_exptl_absorpt_coefficient_mu 0.782
_exptl_absorpt_correction_T_max 0.940
_exptl_absorpt_correction_T_min 0.853
_exptl_absorpt_correction_type analytical
_exptl_absorpt_process_details
;
CrysAlisPro, Agilent Technologies,
Version 1.171.35.21 (release 20-01-2012 CrysAlis171 .NET)
(compiled Jan 23 2012,18:06:46)
Analytical numeric absorption correction using a multifaceted crystal
			model based on expressions derived by R.C. Clark & J.S. Reid.
(Clark, R. C. & Reid, J. S. (1995). Acta Cryst. A51, 887-897)
;
_exptl_crystal_colour yellow
_exptl_crystal_density_diffrn 1.408
_exptl_crystal_density_method 'not measured'
_exptl_crystal_description prism
_exptl_crystal_F_000 656
_exptl_crystal_size_max 0.2655
_exptl_crystal_size_mid 0.1520
_exptl_crystal_size_min 0.0998
_refine_diff_density_max 0.216
_refine_diff_density_min -0.136
_refine_diff_density_rms 0.033
_refine_ls_abs_structure_details 'Flack H D (1983), Acta Cryst. A39, 876-881'
_refine_ls_abs_structure_Flack 0.00(14)
_refine_ls_extinction_coef 0.0048(3)
_refine_ls_extinction_expression Fc^*^=kFc[1+0.001xFc^2^\l^3^/sin(2\q)]^-1/4^
_refine_ls_extinction_method SHELXL
_refine_ls_goodness_of_fit_ref 1.085
_refine_ls_hydrogen_treatment constr
_refine_ls_matrix_type full
_refine_ls_number_parameters 220
_refine_ls_number_reflns 3011
_refine_ls_number_restraints 1
_refine_ls_restrained_S_all 1.085
_refine_ls_R_factor_all 0.0251
_refine_ls_R_factor_gt 0.0244
_refine_ls_shift/su_max 0.001
_refine_ls_shift/su_mean 0.000
_refine_ls_structure_factor_coef Fsqd
_refine_ls_weighting_details 'calc w=1/[\s^2^(Fo^2^)+(0.0422P)^2^+0.2979P] where P=(Fo^2^+2Fc^2^)/3'
_refine_ls_weighting_scheme calc
_refine_ls_wR_factor_gt 0.0694
_refine_ls_wR_factor_ref 0.0695
_reflns_number_gt 2987
_reflns_number_total 3011
_reflns_threshold_expression >2sigma(I)
_cod_data_source_file c3ra43278e.txt
_cod_data_source_block vm878
_cod_database_code 7239175

loop_
_symmetry_equiv_pos_as_xyz
'x, y, z'
'-x, -y, z+1/2'
'-x+1/2, y+1/2, z+1/2'
'x+1/2, -y+1/2, z'

loop_
_atom_site_label
_atom_site_type_symbol
_atom_site_fract_x
_atom_site_fract_y
_atom_site_fract_z
_atom_site_U_iso_or_equiv
_atom_site_adp_type
_atom_site_occupancy
_atom_site_symmetry_multiplicity
_atom_site_calc_flag
_atom_site_refinement_flags
O14 O 0.49906(4) 0.6872(2) 0.80055(6) 0.0229(2) Uani 1 1 d .
O22 O 0.21995(4) 0.4527(3) 0.78170(6) 0.0248(2) Uani 1 1 d .
O23 O 0.15397(4) 0.2022(2) 0.70257(6) 0.0236(2) Uani 1 1 d .
N1 N 0.38665(4) 0.3247(3) 0.76269(7) 0.0163(2) Uani 1 1 d .
C13 C 0.33576(5) 0.1559(3) 0.76410(8) 0.0167(2) Uani 1 1 d .
C5 C 0.52789(5) 0.5868(4) 0.98379(8) 0.0213(3) Uani 1 1 d .
H5 H 0.5591 0.7058 0.9594 0.026 Uiso 1 1 calc R
C16 C 0.34617(6) -0.0241(3) 0.62191(8) 0.0208(3) Uani 1 1 d .
H16 H 0.3856 -0.0572 0.6345 0.025 Uiso 1 1 calc R
C15 C 0.30917(5) 0.0957(3) 0.68247(7) 0.0175(2) Uani 1 1 d .
C21 C 0.20840(5) 0.2807(3) 0.72291(8) 0.0185(2) Uani 1 1 d .
C7 C 0.48171(6) 0.3353(4) 1.10225(8) 0.0237(3) Uani 1 1 d .
H7 H 0.4825 0.2851 1.1589 0.028 Uiso 1 1 calc R
C2 C 0.41286(5) 0.3550(3) 0.83436(7) 0.0166(2) Uani 1 1 d .
C4 C 0.48096(5) 0.4841(3) 0.93810(7) 0.0181(3) Uani 1 1 d .
C20 C 0.25054(5) 0.1363(3) 0.66329(8) 0.0178(2) Uani 1 1 d .
C6 C 0.52777(6) 0.5092(4) 1.06728(8) 0.0246(3) Uani 1 1 d .
H6 H 0.5594 0.5759 1.1003 0.029 Uiso 1 1 calc R
C8 C 0.43445(6) 0.2330(3) 1.05583(8) 0.0211(3) Uani 1 1 d .
H8 H 0.4030 0.1158 1.0801 0.025 Uiso 1 1 calc R
C9 C 0.43486(5) 0.3077(3) 0.97338(7) 0.0176(3) Uani 1 1 d .
C12 C 0.31238(5) 0.0167(3) 0.83553(8) 0.0182(2) Uani 1 1 d .
H12 H 0.2767 -0.1018 0.8334 0.022 Uiso 1 1 calc R
C24 C 0.11053(5) 0.3450(4) 0.75573(10) 0.0274(3) Uani 1 1 d .
H24B H 0.1161 0.2572 0.8112 0.041 Uiso 1 1 calc R
H24A H 0.0724 0.2788 0.7360 0.041 Uiso 1 1 calc R
H24C H 0.1138 0.5956 0.7560 0.041 Uiso 1 1 calc R
C19 C 0.23144(6) 0.0568(3) 0.58451(8) 0.0218(3) Uani 1 1 d .
H19 H 0.1918 0.0780 0.5719 0.026 Uiso 1 1 calc R
C10 C 0.39280(5) 0.2265(3) 0.90875(7) 0.0163(2) Uani 1 1 d .
C3 C 0.46956(5) 0.5330(3) 0.84915(7) 0.0168(2) Uani 1 1 d .
C17 C 0.32681(6) -0.0962(4) 0.54377(8) 0.0235(3) Uani 1 1 d .
H17 H 0.3529 -0.1755 0.5034 0.028 Uiso 1 1 calc R
C18 C 0.26908(6) -0.0517(4) 0.52483(8) 0.0240(3) Uani 1 1 d .
H18 H 0.2556 -0.0958 0.4711 0.029 Uiso 1 1 calc R
C11 C 0.34100(5) 0.0508(3) 0.90930(7) 0.0179(2) Uani 1 1 d .
H11 H 0.3257 -0.0424 0.9583 0.021 Uiso 1 1 calc R

loop_
_atom_site_aniso_label
_atom_site_aniso_U_11
_atom_site_aniso_U_22
_atom_site_aniso_U_33
_atom_site_aniso_U_23
_atom_site_aniso_U_13
_atom_site_aniso_U_12
O14 0.0192(4) 0.0293(5) 0.0203(4) 0.0011(4) 0.0022(3) -0.0045(4)
O22 0.0200(4) 0.0260(5) 0.0285(5) -0.0073(4) -0.0024(4) -0.0006(4)
O23 0.0154(4) 0.0263(5) 0.0292(5) -0.0027(4) -0.0023(4) -0.0013(3)
N1 0.0158(4) 0.0164(5) 0.0166(4) 0.0001(4) -0.0009(4) 0.0015(4)
C13 0.0155(5) 0.0154(5) 0.0191(5) -0.0013(5) -0.0018(5) 0.0027(4)
C5 0.0185(6) 0.0199(6) 0.0254(6) -0.0031(5) -0.0034(5) 0.0012(5)
C16 0.0196(6) 0.0204(6) 0.0225(6) -0.0013(5) -0.0010(5) -0.0009(5)
C15 0.0187(6) 0.0144(5) 0.0193(6) 0.0010(5) -0.0017(4) -0.0021(4)
C21 0.0174(5) 0.0149(6) 0.0232(6) 0.0039(5) -0.0041(5) -0.0014(5)
C7 0.0313(7) 0.0233(7) 0.0164(6) -0.0020(5) -0.0049(5) 0.0071(5)
C2 0.0149(5) 0.0164(6) 0.0184(5) -0.0009(5) 0.0001(4) 0.0015(4)
C4 0.0194(6) 0.0173(6) 0.0177(6) -0.0017(5) -0.0009(4) 0.0032(5)
C20 0.0186(5) 0.0134(5) 0.0214(6) 0.0030(5) -0.0025(5) -0.0020(4)
C6 0.0259(7) 0.0227(7) 0.0252(7) -0.0060(5) -0.0096(5) 0.0046(5)
C8 0.0257(6) 0.0213(6) 0.0164(5) 0.0003(5) 0.0009(5) 0.0032(5)
C9 0.0183(6) 0.0170(6) 0.0176(6) -0.0026(4) -0.0004(4) 0.0034(4)
C12 0.0160(5) 0.0160(6) 0.0225(6) 0.0006(5) 0.0004(5) -0.0004(4)
C24 0.0171(6) 0.0289(7) 0.0362(7) -0.0031(6) 0.0018(5) -0.0002(5)
C19 0.0213(6) 0.0204(6) 0.0236(6) 0.0033(5) -0.0055(5) -0.0038(5)
C10 0.0161(5) 0.0153(5) 0.0174(6) -0.0001(5) -0.0004(4) 0.0043(4)
C3 0.0148(5) 0.0185(6) 0.0173(6) -0.0016(5) 0.0002(4) 0.0022(4)
C17 0.0263(7) 0.0231(6) 0.0210(6) -0.0040(5) 0.0021(5) -0.0028(5)
C18 0.0289(6) 0.0239(7) 0.0191(5) -0.0015(5) -0.0054(5) -0.0058(5)
C11 0.0190(6) 0.0170(6) 0.0177(6) 0.0012(5) 0.0022(4) 0.0010(4)

loop_
_atom_type_symbol
_atom_type_description
_atom_type_scat_dispersion_real
_atom_type_scat_dispersion_imag
_atom_type_scat_source
C C 0.0181 0.0091 'International Tables Vol C Tables 4.2.6.8 and 6.1.1.4'
H H 0.0000 0.0000 'International Tables Vol C Tables 4.2.6.8 and 6.1.1.4'
N N 0.0311 0.0180 'International Tables Vol C Tables 4.2.6.8 and 6.1.1.4'
O O 0.0492 0.0322 'International Tables Vol C Tables 4.2.6.8 and 6.1.1.4'

loop_
_geom_angle_atom_site_label_1
_geom_angle_atom_site_label_2
_geom_angle_atom_site_label_3
_geom_angle
C21 O23 C24 114.91(10)
C2 N1 C13 115.42(11)
N1 C13 C12 122.82(11)
N1 C13 C15 115.05(11)
C12 C13 C15 121.82(11)
C4 C5 C6 117.68(12)
C4 C5 H5 121.2
C6 C5 H5 121.2
C17 C16 C15 121.66(12)
C17 C16 H16 119.2
C15 C16 H16 119.2
C16 C15 C20 118.47(11)
C16 C15 C13 115.77(11)
C20 C15 C13 125.71(11)
O22 C21 O23 122.36(12)
O22 C21 C20 125.91(11)
O23 C21 C20 111.71(10)
C6 C7 C8 121.43(12)
C6 C7 H7 119.3
C8 C7 H7 119.3
N1 C2 C10 125.85(11)
N1 C2 C3 125.71(11)
C10 C2 C3 108.44(10)
C5 C4 C9 121.58(11)
C5 C4 C3 129.16(12)
C9 C4 C3 109.26(11)
C19 C20 C15 119.22(12)
C19 C20 C21 118.56(11)
C15 C20 C21 122.13(11)
C7 C6 C5 120.59(12)
C7 C6 H6 119.7
C5 C6 H6 119.7
C9 C8 C7 117.88(12)
C9 C8 H8 121.1
C7 C8 H8 121.1
C8 C9 C4 120.84(12)
C8 C9 C10 130.68(12)
C4 C9 C10 108.47(10)
C11 C12 C13 120.34(11)
C11 C12 H12 119.8
C13 C12 H12 119.8
O23 C24 H24B 109.5
O23 C24 H24A 109.5
H24B C24 H24A 109.5
O23 C24 H24C 109.5
H24B C24 H24C 109.5
H24A C24 H24C 109.5
C18 C19 C20 121.34(12)
C18 C19 H19 119.3
C20 C19 H19 119.3
C11 C10 C2 118.22(11)
C11 C10 C9 132.64(11)
C2 C10 C9 109.12(11)
O14 C3 C4 127.19(11)
O14 C3 C2 128.14(12)
C4 C3 C2 104.66(10)
C16 C17 C18 119.68(12)
C16 C17 H17 120.2
C18 C17 H17 120.2
C19 C18 C17 119.58(12)
C19 C18 H18 120.2
C17 C18 H18 120.2
C10 C11 C12 117.34(11)
C10 C11 H11 121.3
C12 C11 H11 121.3

loop_
_geom_bond_atom_site_label_1
_geom_bond_atom_site_label_2
_geom_bond_distance
O14 C3 1.2115(16)
O22 C21 1.2045(16)
O23 C21 1.3451(14)
O23 C24 1.4463(17)
N1 C2 1.3293(16)
N1 C13 1.3549(15)
C13 C12 1.4008(18)
C13 C15 1.4931(16)
C5 C4 1.3835(17)
C5 C6 1.4019(19)
C5 H5 0.9500
C16 C17 1.3868(17)
C16 C15 1.3947(18)
C16 H16 0.9500
C15 C20 1.4091(16)
C21 C20 1.4946(18)
C7 C6 1.392(2)
C7 C8 1.3957(18)
C7 H7 0.9500
C2 C10 1.3987(16)
C2 C3 1.5104(16)
C4 C9 1.3996(18)
C4 C3 1.4946(15)
C20 C19 1.4007(17)
C6 H6 0.9500
C8 C9 1.3826(17)
C8 H8 0.9500
C9 C10 1.4768(17)
C12 C11 1.3872(17)
C12 H12 0.9500
C24 H24B 0.9800
C24 H24A 0.9800
C24 H24C 0.9800
C19 C18 1.3797(19)
C19 H19 0.9500
C10 C11 1.3864(18)
C17 C18 1.3898(19)
C17 H17 0.9500
C18 H18 0.9500
C11 H11 0.9500

loop_
_geom_torsion_atom_site_label_1
_geom_torsion_atom_site_label_2
_geom_torsion_atom_site_label_3
_geom_torsion_atom_site_label_4
_geom_torsion
C2 N1 C13 C12 -1.05(17)
C2 N1 C13 C15 -174.79(10)
C17 C16 C15 C20 1.36(19)
C17 C16 C15 C13 178.88(12)
N1 C13 C15 C16 45.36(15)
C12 C13 C15 C16 -128.45(13)
N1 C13 C15 C20 -137.33(13)
C12 C13 C15 C20 48.86(18)
C24 O23 C21 O22 1.06(18)
C24 O23 C21 C20 -177.65(11)
C13 N1 C2 C10 0.74(17)
C13 N1 C2 C3 -179.56(11)
C6 C5 C4 C9 -0.2(2)
C6 C5 C4 C3 179.68(13)
C16 C15 C20 C19 -0.23(18)
C13 C15 C20 C19 -177.47(12)
C16 C15 C20 C21 -176.66(12)
C13 C15 C20 C21 6.09(19)
O22 C21 C20 C19 -156.32(13)
O23 C21 C20 C19 22.34(16)
O22 C21 C20 C15 20.1(2)
O23 C21 C20 C15 -161.20(11)
C8 C7 C6 C5 0.0(2)
C4 C5 C6 C7 -0.1(2)
C6 C7 C8 C9 0.5(2)
C7 C8 C9 C4 -0.79(19)
C7 C8 C9 C10 178.09(12)
C5 C4 C9 C8 0.69(19)
C3 C4 C9 C8 -179.22(12)
C5 C4 C9 C10 -178.41(11)
C3 C4 C9 C10 1.68(14)
N1 C13 C12 C11 0.69(19)
C15 C13 C12 C11 174.01(11)
C15 C20 C19 C18 -1.71(19)
C21 C20 C19 C18 174.85(12)
N1 C2 C10 C11 -0.04(18)
C3 C2 C10 C11 -179.78(10)
N1 C2 C10 C9 178.83(11)
C3 C2 C10 C9 -0.91(13)
C8 C9 C10 C11 -0.8(2)
C4 C9 C10 C11 178.17(13)
C8 C9 C10 C2 -179.46(13)
C4 C9 C10 C2 -0.47(14)
C5 C4 C3 O14 -3.3(2)
C9 C4 C3 O14 176.64(13)
C5 C4 C3 C2 177.94(13)
C9 C4 C3 C2 -2.16(13)
N1 C2 C3 O14 3.3(2)
C10 C2 C3 O14 -176.94(12)
N1 C2 C3 C4 -177.89(12)
C10 C2 C3 C4 1.85(13)
C15 C16 C17 C18 -0.6(2)
C20 C19 C18 C17 2.5(2)
C16 C17 C18 C19 -1.4(2)
C2 C10 C11 C12 -0.37(17)
C9 C10 C11 C12 -178.91(12)
C13 C12 C11 C10 0.06(18)
